data_7009735
loop_
_publ_author_name
'Burrows, Andrew D.'
'Harrington, Ross W.'
'Mahon, Mary F.'
'Price, Caroline E.'

_publ_section_title
;
 The influence of hydrogen bonding on the structure of zinc
 co-ordination polymers&#x200A;&#x2020;
;
_journal_issue 21
_journal_name_full 'Journal of the Chemical Society, Dalton Transactions'
_journal_page_first 3845
_journal_paper_doi 10.1039/b003210g
_journal_year 2000
_chemical_formula_sum 'C7 H12 N4 O4 S2 Zn'
_chemical_formula_weight 345.70
_chemical_melting_point -452.7
_chemical_name_systematic
;
  ?
;
_space_group_IT_number 19
_symmetry_cell_setting orthorhombic
_symmetry_space_group_name_Hall 'P 2ac 2ab'
_symmetry_space_group_name_H-M 'P 21 21 21'
_atom_sites_solution_hydrogens geom
_atom_sites_solution_primary direct
_atom_sites_solution_secondary difmap
_audit_creation_method SHELXL-97
_cell_angle_alpha 90.00
_cell_angle_beta 90.00
_cell_angle_gamma 90.00
_cell_formula_units_Z 4
_cell_length_a 8.3600(10)
_cell_length_b 10.981(2)
_cell_length_c 14.717(3)
_cell_measurement_reflns_used 25
_cell_measurement_temperature 293(2)
_cell_measurement_theta_max 18
_cell_measurement_theta_min 12
_cell_volume 1351.0(4)
_computing_molecular_graphics 'ORTEX (P.McArdle, 1995)'
_computing_publication_material 'SHELXL-97/2 (Sheldrick,1997)'
_computing_structure_refinement 'SHELXL-97 (Sheldrick, 1997)'
_computing_structure_solution 'SHELXS-97 (Sheldrick, 1990)'
_diffrn_ambient_temperature 293(2)
_diffrn_measured_fraction_theta_full 0.736
_diffrn_measured_fraction_theta_max 0.736
_diffrn_measurement_device_type '4-circle diffractometer'
_diffrn_measurement_method 'scintillation counter'
_diffrn_radiation_monochromator graphite
_diffrn_radiation_source 'fine-focus sealed tube'
_diffrn_radiation_type MoK\a
_diffrn_radiation_wavelength 0.71069
_diffrn_reflns_av_R_equivalents 0.0282
_diffrn_reflns_av_sigmaI/netI 0.1240
_diffrn_reflns_limit_h_max 9
_diffrn_reflns_limit_h_min -9
_diffrn_reflns_limit_k_max 13
_diffrn_reflns_limit_k_min -10
_diffrn_reflns_limit_l_max 17
_diffrn_reflns_limit_l_min -14
_diffrn_reflns_number 1915
_diffrn_reflns_theta_full 28.03
_diffrn_reflns_theta_max 28.03
_diffrn_reflns_theta_min 2.31
_exptl_absorpt_coefficient_mu 2.138
_exptl_crystal_colour Colourless
_exptl_crystal_density_diffrn 1.700
_exptl_crystal_density_method 'not measured'
_exptl_crystal_description Block
_exptl_crystal_F_000 704
_exptl_crystal_size_max 0.30
_exptl_crystal_size_mid 0.30
_exptl_crystal_size_min 0.30
_refine_diff_density_max 0.522
_refine_diff_density_min -0.385
_refine_diff_density_rms 0.078
_refine_ls_abs_structure_details 'Flack H D (1983), Acta Cryst. A39, 876-881'
_refine_ls_abs_structure_Flack 0.01(3)
_refine_ls_extinction_method none
_refine_ls_goodness_of_fit_ref 0.736
_refine_ls_hydrogen_treatment mixed
_refine_ls_matrix_type full
_refine_ls_number_parameters 197
_refine_ls_number_reflns 1418
_refine_ls_number_restraints 12
_refine_ls_restrained_S_all 0.733
_refine_ls_R_factor_all 0.0577
_refine_ls_R_factor_gt 0.0338
_refine_ls_shift/su_max 0.000
_refine_ls_shift/su_mean 0.000
_refine_ls_structure_factor_coef Fsqd
_refine_ls_weighting_details 'calc w=1/[\s^2^(Fo^2^)+(0.1000P)^2^+0.0000P] where P=(Fo^2^+2Fc^2^)/3'
_refine_ls_weighting_scheme calc
_refine_ls_wR_factor_gt 0.0883
_refine_ls_wR_factor_ref 0.0963
_reflns_number_gt 1141
_reflns_number_total 1418
_reflns_threshold_expression >2sigma(I)
_cod_data_source_file b003210g.txt
_cod_data_source_block compound5
_cod_depositor_comments
;
The following automatic conversions were performed:
'_symmetry_cell_setting' value 'Orthorhombic' changed to 'orthorhombic'
according to '/home/adriana/struct/CIF-dictionaries/cif_core.dic'
dictionary named 'cif_core.dic' version 2.4.1 from 2010-06-29.

Automatic conversion script
Id: cif_fix_enum 1555 2011-01-17 13:19:09Z saulius 

The following automatic conversions were performed:
'_atom_site_symetry_multiplicity' tag replaced with
'_atom_site_symmetry_multiplicity'.

Automatic conversion script
Id: cif_correct_tags 1440 2010-10-19 06:21:57Z saulius 

The following automatic conversions were performed:

'_chemical_melting_point' value '-999.0' was changed to '-725.85' -
it was converted from degrees Celsius(C) to Kelvins(K).

Automatic conversion script
Id: cif_fix_values 1569 2011-02-09 13:29:24Z adriana 

The following automatic conversions were performed:

'_chemical_melting_point' value '-725.85' was changed to '-452.7' -
it was converted from degrees Celsius(C) to Kelvins(K).

Automatic conversion script
Id: cif_fix_values 1646 2011-03-28 12:23:43Z adriana 
;
_cod_original_sg_symbol_H-M P212121
_cod_database_code 7009735

loop_
_symmetry_equiv_pos_as_xyz
'x, y, z'
'-x+1/2, -y, z+1/2'
'-x, y+1/2, -z+1/2'
'x+1/2, -y+1/2, -z'

loop_
_atom_site_label
_atom_site_type_symbol
_atom_site_fract_x
_atom_site_fract_y
_atom_site_fract_z
_atom_site_U_iso_or_equiv
_atom_site_adp_type
_atom_site_occupancy
_atom_site_symmetry_multiplicity
_atom_site_calc_flag
_atom_site_refinement_flags
_atom_site_disorder_assembly
_atom_site_disorder_group
Zn1 Zn 0.19233(8) 0.87169(7) 0.82535(5) 0.0312(2) Uani 1 1 d . . .
S1 S 0.0292(2) 0.99912(15) 0.74355(16) 0.0467(5) Uani 1 1 d . . .
S2 S 0.0943(3) 0.7479(2) 0.94161(12) 0.0603(6) Uani 1 1 d . . .
C1 C -0.1412(7) 0.9167(6) 0.7234(5) 0.0342(15) Uani 1 1 d . . .
C2 C 0.1097(8) 0.8302(7) 1.0407(5) 0.0430(18) Uani 1 1 d . . .
C3 C 0.5579(7) 0.5529(5) 0.6408(4) 0.0261(12) Uani 1 1 d . . .
C4 C 0.3410(6) 0.7671(5) 0.6725(4) 0.0269(11) Uani 1 1 d . . .
C5 C 0.3263(7) 0.6809(6) 0.5936(4) 0.0326(13) Uani 1 1 d . . .
C6 C 0.4210(7) 0.5854(6) 0.5812(4) 0.0344(14) Uani 1 1 d . . .
H6 H 0.4002 0.5352 0.5316 0.041 Uiso 1 1 calc R . .
C7 C 0.1887(11) 0.7108(9) 0.5319(6) 0.069(3) Uani 1 1 d . . .
H7A H 0.2047 0.7900 0.5058 0.103 Uiso 1 1 calc R . .
H7B H 0.0910 0.7103 0.5661 0.103 Uiso 1 1 calc R . .
H7C H 0.1825 0.6512 0.4843 0.103 Uiso 1 1 calc R . .
N1 N -0.2756(6) 0.9740(5) 0.7090(5) 0.0452(15) Uani 1 1 d D . .
H1A H -0.272(7) 1.052(2) 0.718(6) 0.06(3) Uiso 1 1 d D . .
H1B H -0.359(5) 0.927(5) 0.708(5) 0.05(2) Uiso 1 1 d D . .
N2 N -0.1385(8) 0.7957(6) 0.7174(6) 0.0523(18) Uani 1 1 d D . .
H2A H -0.046(5) 0.760(7) 0.733(8) 0.09(4) Uiso 1 1 d D . .
H2B H -0.226(5) 0.750(6) 0.712(5) 0.05(2) Uiso 1 1 d D . .
N3 N 0.0440(10) 0.7865(8) 1.1130(4) 0.068(2) Uani 1 1 d D . .
H3A H -0.014(6) 0.718(4) 1.114(4) 0.029(17) Uiso 1 1 d D . .
H3B H 0.059(8) 0.827(5) 1.165(3) 0.05(2) Uiso 1 1 d D . .
N4 N 0.1947(12) 0.9288(8) 1.0479(5) 0.078(3) Uani 1 1 d D . .
H4A H 0.270(6) 0.952(7) 1.009(4) 0.05(2) Uiso 1 1 d D . .
H4B H 0.177(11) 0.971(8) 1.098(4) 0.10(4) Uiso 1 1 d D . .
O1 O 0.6286(5) 0.4548(4) 0.6170(3) 0.0387(11) Uani 1 1 d . . .
O2 O 0.5991(5) 0.6175(4) 0.7053(3) 0.0351(10) Uani 1 1 d . . .
O3 O 0.2595(5) 0.7389(4) 0.7424(3) 0.0332(10) Uani 1 1 d . . .
O4 O 0.4186(5) 0.8623(4) 0.6635(3) 0.0420(10) Uani 1 1 d . . .

loop_
_atom_site_aniso_label
_atom_site_aniso_U_11
_atom_site_aniso_U_22
_atom_site_aniso_U_33
_atom_site_aniso_U_23
_atom_site_aniso_U_13
_atom_site_aniso_U_12
Zn1 0.0329(3) 0.0292(3) 0.0316(3) -0.0028(3) 0.0020(3) -0.0050(3)
S1 0.0319(8) 0.0235(7) 0.0848(13) 0.0034(9) -0.0095(8) -0.0018(6)
S2 0.0955(15) 0.0532(12) 0.0321(8) -0.0112(9) 0.0180(9) -0.0421(12)
C1 0.031(3) 0.029(3) 0.043(4) -0.005(3) 0.006(3) 0.001(2)
C2 0.042(4) 0.045(4) 0.041(4) -0.011(3) 0.010(3) -0.010(3)
C3 0.028(3) 0.023(3) 0.027(3) -0.005(2) 0.003(2) 0.003(2)
C4 0.023(3) 0.023(3) 0.035(3) 0.006(3) -0.001(2) 0.007(2)
C5 0.028(3) 0.039(3) 0.031(3) 0.001(3) -0.008(3) 0.006(3)
C6 0.037(3) 0.037(3) 0.029(3) -0.004(3) -0.011(3) 0.011(3)
C7 0.069(5) 0.091(7) 0.047(4) -0.012(4) -0.021(4) 0.034(5)
N1 0.036(3) 0.031(3) 0.069(4) -0.007(3) -0.004(3) -0.002(2)
N2 0.048(4) 0.026(3) 0.083(5) -0.003(3) -0.015(3) -0.003(3)
N3 0.091(5) 0.083(6) 0.030(3) -0.010(3) 0.018(3) -0.035(5)
N4 0.124(7) 0.059(5) 0.049(4) -0.027(4) 0.037(5) -0.037(5)
O1 0.043(2) 0.037(2) 0.036(2) -0.008(2) -0.0038(18) 0.020(2)
O2 0.036(2) 0.029(2) 0.041(2) -0.007(2) -0.0101(17) 0.0042(19)
O3 0.041(2) 0.026(2) 0.033(2) -0.003(2) 0.0069(17) -0.0012(17)
O4 0.043(2) 0.030(2) 0.054(3) 0.007(3) -0.001(2) -0.005(2)

loop_
_atom_type_symbol
_atom_type_description
_atom_type_scat_dispersion_real
_atom_type_scat_dispersion_imag
_atom_type_scat_source
C C 0.0033 0.0016 'International Tables Vol C Tables 4.2.6.8 and 6.1.1.4'
H H 0.0000 0.0000 'International Tables Vol C Tables 4.2.6.8 and 6.1.1.4'
O O 0.0106 0.0060 'International Tables Vol C Tables 4.2.6.8 and 6.1.1.4'
N N 0.0061 0.0033 'International Tables Vol C Tables 4.2.6.8 and 6.1.1.4'
S S 0.1246 0.1234 'International Tables Vol C Tables 4.2.6.8 and 6.1.1.4'
Zn Zn 0.2839 1.4301 'International Tables Vol C Tables 4.2.6.8 and 6.1.1.4'

loop_
_geom_angle_atom_site_label_1
_geom_angle_atom_site_label_2
_geom_angle_atom_site_label_3
_geom_angle
_geom_angle_site_symmetry_1
_geom_angle_site_symmetry_3
_geom_angle_publ_flag
O1 Zn1 O3 113.26(19) 3_656 . ?
O1 Zn1 S1 113.53(15) 3_656 . ?
O3 Zn1 S1 107.09(14) . . ?
O1 Zn1 S2 102.93(14) 3_656 . ?
O3 Zn1 S2 97.02(14) . . ?
S1 Zn1 S2 122.08(9) . . ?
C1 S1 Zn1 105.2(2) . . ?
C2 S2 Zn1 106.8(3) . . ?
N1 C1 N2 119.0(6) . . ?
N1 C1 S1 119.3(5) . . ?
N2 C1 S1 121.6(5) . . ?
N3 C2 N4 118.4(7) . . ?
N3 C2 S2 118.1(6) . . ?
N4 C2 S2 123.3(6) . . ?
O2 C3 O1 124.5(6) . . ?
O2 C3 C6 122.1(5) . . ?
O1 C3 C6 113.4(5) . . ?
O4 C4 O3 124.9(6) . . ?
O4 C4 C5 119.5(5) . . ?
O3 C4 C5 115.3(5) . . ?
C6 C5 C7 123.1(6) . . ?
C6 C5 C4 123.8(5) . . ?
C7 C5 C4 113.1(6) . . ?
C5 C6 C3 124.6(6) . . ?
C3 O1 Zn1 129.2(4) . 3_646 ?
C4 O3 Zn1 118.1(4) . . ?

loop_
_geom_bond_atom_site_label_1
_geom_bond_atom_site_label_2
_geom_bond_distance
_geom_bond_site_symmetry_2
_geom_bond_publ_flag
Zn1 O1 1.948(4) 3_656 ?
Zn1 O3 1.982(4) . ?
Zn1 S1 2.295(2) . ?
Zn1 S2 2.334(2) . ?
S1 C1 1.714(6) . ?
S2 C2 1.721(7) . ?
C1 N1 1.305(8) . ?
C1 N2 1.332(9) . ?
C2 N3 1.291(10) . ?
C2 N4 1.299(10) . ?
C3 O2 1.235(7) . ?
C3 O1 1.277(7) . ?
C3 C6 1.486(8) . ?
C4 O4 1.237(7) . ?
C4 O3 1.273(7) . ?
C4 C5 1.503(9) . ?
C5 C6 1.326(9) . ?
C5 C7 1.502(9) . ?
O1 Zn1 1.948(4) 3_646 ?
